data_4002854
loop_
_publ_author_name
'Smith, Matthew D.'
'Watson, Brian L.'
'Dauskardt, Reinhold H.'
'Karunadasa, Hemamala I.'

_publ_section_title
;
 Broadband Emission with a Massive Stokes Shift from Sulfonium Pb--Br
 Hybrids
;
_journal_issue 17
_journal_name_full 'Chemistry of Materials'
_journal_page_first 7083
_journal_paper_doi 10.1021/acs.chemmater.7b02594
_journal_volume 29
_journal_year 2017
_chemical_formula_moiety 'Br18 Pb5, 4(C8 H20 S2), 1.29(C2 H6 O S), 0.71(C3 H7 N O)'
_chemical_formula_sum 'C36.71 H92.71 Br18 N0.71 O2 Pb5 S9.29'
_chemical_formula_weight 3348.45
_chemical_name_systematic
;
'tetrakis(butane-1,4-bis(dimethylsulfonium)) 
octadecabromopentaplumbate dimethylformamide dimethylsulfoxide solvate'
;
_space_group_crystal_system triclinic
_space_group_IT_number 2
_space_group_name_Hall '-P 1'
_space_group_name_H-M_alt 'P -1'
_symmetry_space_group_name_Hall '-P 1'
_symmetry_space_group_name_H-M 'P -1'
_atom_sites_solution_hydrogens geom
_audit_creation_date 2017-05-17
_audit_creation_method
;
Olex2 1.2
(compiled 2017.03.28 svn.r3405 for OlexSys, GUI svn.r5337)
;
_cell_angle_alpha 80.684(2)
_cell_angle_beta 76.252(2)
_cell_angle_gamma 88.259(2)
_cell_formula_units_Z 1
_cell_length_a 10.5009(5)
_cell_length_b 11.9576(5)
_cell_length_c 17.2362(7)
_cell_measurement_reflns_used 9891
_cell_measurement_temperature 100.0
_cell_measurement_theta_max 29.551
_cell_measurement_theta_min 2.502
_cell_volume 2074.47(16)
_computing_cell_refinement 'SAINT v8.34A (Bruker, 2013)'
_computing_data_reduction 'SAINT v8.34A (Bruker, 2013)'
_computing_molecular_graphics 'Olex2 (Dolomanov et al., 2009)'
_computing_publication_material 'Olex2 (Dolomanov et al., 2009)'
_computing_structure_refinement 'XL (Sheldrick, 2008)'
_diffrn_ambient_temperature 100.0
_diffrn_detector_area_resol_mean 10.42
_diffrn_measured_fraction_theta_full 0.999
_diffrn_measured_fraction_theta_max 0.997
_diffrn_measurement_device_type 'Bruker D8 with PHOTON 100 detector'
_diffrn_measurement_method '\f and \w shutterless scans'
_diffrn_radiation_monochromator 'silicon 111'
_diffrn_radiation_type synchrotron
_diffrn_radiation_wavelength 0.6888
_diffrn_reflns_av_R_equivalents 0.0364
_diffrn_reflns_av_unetI/netI 0.0389
_diffrn_reflns_Laue_measured_fraction_full 0.999
_diffrn_reflns_Laue_measured_fraction_max 0.997
_diffrn_reflns_limit_h_max 15
_diffrn_reflns_limit_h_min -14
_diffrn_reflns_limit_k_max 17
_diffrn_reflns_limit_k_min -17
_diffrn_reflns_limit_l_max 24
_diffrn_reflns_limit_l_min -24
_diffrn_reflns_number 42625
_diffrn_reflns_point_group_measured_fraction_full 0.999
_diffrn_reflns_point_group_measured_fraction_max 0.997
_diffrn_reflns_theta_full 24.411
_diffrn_reflns_theta_max 29.551
_diffrn_reflns_theta_min 1.673
_diffrn_source
;
Advanced Light Source, station 11.3.1
;
_diffrn_standards_number 0
_exptl_absorpt_coefficient_mu 17.522
_exptl_absorpt_correction_T_max 0.4321
_exptl_absorpt_correction_T_min 0.1732
_exptl_absorpt_correction_type multi-scan
_exptl_absorpt_process_details
;
'SADABS-2014/2 (Bruker,2014/2) was used for absorption correction. 
wR2(int) was 0.1341 before and 0.0556 after correction. 
The Ratio of minimum to maximum transmission is 0.4008. 
The \l/2 correction factor is Not present.'
;
_exptl_crystal_colour 'clear colourless'
_exptl_crystal_colour_lustre clear
_exptl_crystal_colour_primary colourless
_exptl_crystal_density_diffrn 2.680
_exptl_crystal_description prism
_exptl_crystal_F_000 1523
_exptl_crystal_size_max 0.1
_exptl_crystal_size_mid 0.04
_exptl_crystal_size_min 0.04
_refine_diff_density_max 2.319
_refine_diff_density_min -2.298
_refine_diff_density_rms 0.209
_refine_ls_extinction_method none
_refine_ls_goodness_of_fit_ref 1.038
_refine_ls_hydrogen_treatment constr
_refine_ls_matrix_type full
_refine_ls_number_parameters 420
_refine_ls_number_reflns 12705
_refine_ls_number_restraints 33
_refine_ls_restrained_S_all 1.039
_refine_ls_R_factor_all 0.0437
_refine_ls_R_factor_gt 0.0315
_refine_ls_shift/su_max 0.001
_refine_ls_shift/su_mean 0.000
_refine_ls_structure_factor_coef Fsqd
_refine_ls_weighting_details 'w=1/[\s^2^(Fo^2^)+(0.0243P)^2^+8.9513P] where P=(Fo^2^+2Fc^2^)/3'
_refine_ls_weighting_scheme calc
_refine_ls_wR_factor_gt 0.0703
_refine_ls_wR_factor_ref 0.0754
_reflns_Friedel_coverage 0.000
_reflns_number_gt 10601
_reflns_number_total 12705
_reflns_threshold_expression 'I > 2\s(I)'
_cod_data_source_file cm7b02594_si_004.cif
_cod_data_source_block g1_a
_cod_database_code 4002854
_shelxl_version_number 2014-3
_shelx_space_group_comment
;
The symmetry employed for this shelxl refinement is uniquely defined
by the following loop, which should always be used as a source of
symmetry information in preference to the above space-group names.
They are only intended as comments.
;

loop_
_space_group_symop_operation_xyz
'x, y, z'
'-x, -y, -z'

loop_
_atom_site_label
_atom_site_type_symbol
_atom_site_fract_x
_atom_site_fract_y
_atom_site_fract_z
_atom_site_U_iso_or_equiv
_atom_site_adp_type
_atom_site_occupancy
_atom_site_site_symmetry_order
_atom_site_calc_flag
_atom_site_refinement_flags_posn
_atom_site_refinement_flags_adp
_atom_site_refinement_flags_occupancy
_atom_site_disorder_assembly
_atom_site_disorder_group
Pb2 Pb 0.73074(2) 0.64444(2) 0.64622(2) 0.01949(4) Uani 1 1 d . . . . .
Pb1 Pb 0.46706(2) 0.80055(2) 0.79710(2) 0.02106(4) Uani 1 1 d . . . . .
Pb3 Pb 1.0000 0.5000 0.5000 0.02378(5) Uani 1 2 d S T P . .
Br7 Br 0.77495(4) 0.64044(4) 0.46207(3) 0.02218(9) Uani 1 1 d . . . . .
Br4 Br 0.45368(4) 0.58724(4) 0.69062(3) 0.02600(9) Uani 1 1 d . . . . .
Br5 Br 0.65227(5) 0.88635(4) 0.62282(3) 0.02703(10) Uani 1 1 d . . . . .
Br2 Br 0.26220(4) 0.94256(4) 0.74723(3) 0.02513(9) Uani 1 1 d . . . . .
Br8 Br 0.81391(5) 0.39490(4) 0.65469(3) 0.03147(10) Uani 1 1 d . . . . .
Br9 Br 0.96309(5) 0.31685(5) 0.40814(3) 0.03594(12) Uani 1 1 d . . . . .
Br6 Br 0.71955(5) 0.64946(5) 0.81747(3) 0.03875(13) Uani 1 1 d . . . . .
Br1 Br 0.28893(6) 0.69459(6) 0.94244(3) 0.04218(14) Uani 1 1 d . . . . .
Br3 Br 0.57796(7) 0.95211(6) 0.87138(5) 0.0607(2) Uani 1 1 d . . . . .
S2 S 0.13206(10) 0.50173(9) 0.82888(6) 0.01874(19) Uani 1 1 d . . . . .
S3 S 0.63079(10) 0.21412(9) 0.55064(6) 0.0200(2) Uani 1 1 d . . . . .
S4A S 0.4916(3) 0.2572(2) 0.89604(11) 0.0319(7) Uani 0.772(8) 1 d D . . A 5
S1 S 0.9071(2) 1.06379(16) 0.67229(16) 0.0688(6) Uani 1 1 d . . . . .
S5A S 0.0977(2) 1.12770(17) 0.95858(13) 0.0288(7) Uani 0.645(7) 1 d . . . B 3
C11 C 0.4674(4) 0.1690(4) 0.6076(3) 0.0222(8) Uani 1 1 d . . . . .
H11A H 0.4068 0.1799 0.5709 0.027 Uiso 1 1 calc R . . . .
H11B H 0.4684 0.0872 0.6293 0.027 Uiso 1 1 calc R . . . .
C8 C -0.0440(4) 0.5243(4) 0.9723(3) 0.0232(9) Uani 1 1 d . . . . .
H8A H -0.1366 0.5151 1.0029 0.028 Uiso 1 1 calc R . . . .
H8B H -0.0257 0.6065 0.9554 0.028 Uiso 1 1 calc R . . . .
C7 C -0.0258(4) 0.4684(4) 0.8973(3) 0.0209(8) Uani 1 1 d . . . . .
H7A H -0.0956 0.4940 0.8689 0.025 Uiso 1 1 calc R . . . .
H7B H -0.0344 0.3852 0.9137 0.025 Uiso 1 1 calc R . . . .
C12 C 0.4165(4) 0.2350(4) 0.6777(3) 0.0240(9) Uani 1 1 d . . . . .
H12A H 0.4186 0.3169 0.6557 0.029 Uiso 1 1 calc R . . . .
H12B H 0.3239 0.2131 0.7027 0.029 Uiso 1 1 calc R . . . .
C5 C 0.1185(5) 0.4310(4) 0.7473(3) 0.0272(10) Uani 1 1 d . . . . .
H5A H 0.1200 0.3489 0.7645 0.041 Uiso 1 1 calc GR . . . .
H5B H 0.1922 0.4535 0.7009 0.041 Uiso 1 1 calc GR . . . .
H5C H 0.0359 0.4520 0.7319 0.041 Uiso 1 1 calc GR . . . .
C6 C 0.1112(4) 0.6469(4) 0.7889(3) 0.0220(8) Uani 1 1 d . . . . .
H6A H 0.0260 0.6560 0.7748 0.033 Uiso 1 1 calc GR . . . .
H6B H 0.1812 0.6697 0.7404 0.033 Uiso 1 1 calc GR . . . .
H6C H 0.1149 0.6944 0.8296 0.033 Uiso 1 1 calc GR . . . .
C10 C 0.6071(4) 0.3601(4) 0.5144(3) 0.0264(9) Uani 1 1 d . . . . .
H10A H 0.5266 0.3681 0.4947 0.040 Uiso 1 1 calc GR . . . .
H10B H 0.6820 0.3881 0.4701 0.040 Uiso 1 1 calc GR . . . .
H10C H 0.5998 0.4042 0.5585 0.040 Uiso 1 1 calc GR . . . .
C9 C 0.6407(5) 0.1510(4) 0.4614(3) 0.0278(10) Uani 1 1 d . . . . .
H9A H 0.6395 0.0682 0.4758 0.042 Uiso 1 1 calc GR . . . .
H9B H 0.7223 0.1753 0.4216 0.042 Uiso 1 1 calc GR . . . .
H9C H 0.5658 0.1751 0.4383 0.042 Uiso 1 1 calc GR . . . .
C13 C 0.4929(5) 0.2164(4) 0.7428(3) 0.0288(10) Uani 1 1 d . . . . .
H13A H 0.4836 0.1365 0.7698 0.035 Uiso 1 1 calc R . . . .
H13B H 0.5870 0.2326 0.7183 0.035 Uiso 1 1 calc R . . . .
C14 C 0.4408(6) 0.2941(5) 0.8037(3) 0.0343(11) Uani 1 1 d D U . . .
H14A H 0.3438 0.2929 0.8159 0.041 Uiso 0.772(8) 1 calc R . . A 5
H14B H 0.4704 0.3725 0.7794 0.041 Uiso 0.772(8) 1 calc R . . A 5
H14C H 0.3516 0.2684 0.8342 0.041 Uiso 0.228(8) 1 calc R . . A 6
H14D H 0.4335 0.3715 0.7745 0.041 Uiso 0.228(8) 1 calc R . . A 6
O1A O 0.1487(10) 1.2428(8) 0.9151(6) 0.039(2) Uani 0.645(7) 1 d . . . B 3
C17B C 0.081(5) 1.127(4) 1.059(2) 0.058(13) Uani 0.355(7) 1 d D . . B 4
H17A H 0.0254 1.0694 1.0983 0.087 Uiso 0.355(7) 1 calc GR . . B 4
H17B H 0.0279 1.1919 1.0444 0.087 Uiso 0.355(7) 1 calc GR . . B 4
H17C H 0.1484 1.1523 1.0839 0.087 Uiso 0.355(7) 1 calc GR . . B 4
C15A C 0.4287(11) 0.3708(8) 0.9468(6) 0.058(3) Uani 0.772(8) 1 d D . . A 5
H15A H 0.4603 0.4426 0.9123 0.087 Uiso 0.772(8) 1 calc GR . . A 5
H15B H 0.4581 0.3644 0.9972 0.087 Uiso 0.772(8) 1 calc GR . . A 5
H15C H 0.3327 0.3685 0.9592 0.087 Uiso 0.772(8) 1 calc GR . . A 5
C1 C 0.9122(6) 0.9223(6) 0.7237(5) 0.0533(18) Uani 1 1 d . . . . .
H1A H 0.9952 0.9106 0.7404 0.080 Uiso 1 1 calc GR . . . .
H1B H 0.9055 0.8688 0.6873 0.080 Uiso 1 1 calc GR . . . .
H1C H 0.8389 0.9098 0.7715 0.080 Uiso 1 1 calc GR . . . .
C2 C 0.9781(10) 1.1430(7) 0.7298(7) 0.090(3) Uani 1 1 d . . . . .
H2A H 0.9151 1.1491 0.7809 0.135 Uiso 1 1 calc GR . . . .
H2B H 1.0015 1.2190 0.6993 0.135 Uiso 1 1 calc GR . . . .
H2C H 1.0571 1.1047 0.7411 0.135 Uiso 1 1 calc GR . . . .
C3 C 1.0486(9) 1.0613(7) 0.5866(5) 0.071(2) Uani 1 1 d D . . . .
H3BC H 1.0618 1.1398 0.5569 0.086 Uiso 0.678(19) 1 calc R . . C 2
H3BD H 1.1260 1.0430 0.6096 0.086 Uiso 0.678(19) 1 calc R . . C 2
H3AA H 1.0860 1.1372 0.5614 0.086 Uiso 0.322(19) 1 calc R . . C 1
H3AB H 1.1178 1.0078 0.5986 0.086 Uiso 0.322(19) 1 calc R . . C 1
C4A C 1.0529(8) 0.9822(8) 0.5224(6) 0.048(3) Uani 0.678(19) 1 d D . . C 2
H4AA H 1.1399 0.9880 0.4840 0.058 Uiso 0.678(19) 1 calc R . . C 2
H4AB H 1.0385 0.9025 0.5495 0.058 Uiso 0.678(19) 1 calc R . . C 2
C4B C 0.9543(14) 1.0136(14) 0.5393(10) 0.035(5) Uani 0.322(19) 1 d D . . C 1
H4BA H 0.9075 0.9445 0.5717 0.041 Uiso 0.322(19) 1 calc R . . C 1
H4BB H 0.8889 1.0711 0.5273 0.041 Uiso 0.322(19) 1 calc R . . C 1
S4B S 0.5467(8) 0.3002(7) 0.8784(4) 0.0307(18) Uani 0.228(8) 1 d D U . A 6
C16A C 0.6607(8) 0.2825(15) 0.8634(6) 0.110(6) Uani 0.772(8) 1 d D . . A 5
H16A H 0.6991 0.2334 0.8236 0.164 Uiso 0.772(8) 1 calc GR . . A 5
H16B H 0.7009 0.2663 0.9098 0.164 Uiso 0.772(8) 1 calc GR . . A 5
H16C H 0.6769 0.3620 0.8384 0.164 Uiso 0.772(8) 1 calc GR . . A 5
C18A C 0.2348(8) 1.0363(6) 0.9559(5) 0.0307(18) Uani 0.645(7) 1 d . . . B 3
H18D H 0.2746 1.0275 0.8997 0.046 Uiso 0.645(7) 1 calc GR . . B 3
H18E H 0.2059 0.9621 0.9877 0.046 Uiso 0.645(7) 1 calc GR . . B 3
H18F H 0.2994 1.0690 0.9787 0.046 Uiso 0.645(7) 1 calc GR . . B 3
N1 N 0.1465(13) 1.0780(11) 0.9854(8) 0.032(3) Uani 0.355(7) 1 d D . . B 4
C18B C 0.200(2) 0.9630(15) 1.0059(13) 0.053(6) Uani 0.355(7) 1 d D . . B 4
H18A H 0.2544 0.9653 1.0448 0.079 Uiso 0.355(7) 1 calc GR . . B 4
H18B H 0.2543 0.9393 0.9567 0.079 Uiso 0.355(7) 1 calc GR . . B 4
H18C H 0.1281 0.9089 1.0296 0.079 Uiso 0.355(7) 1 calc GR . . B 4
C19B C 0.1621(18) 1.1281(15) 0.9085(11) 0.042(4) Uani 0.355(7) 1 d . . . B 4
H19B H 0.2089 1.0891 0.8668 0.051 Uiso 0.355(7) 1 calc R . . B 4
O1B O 0.118(2) 1.2229(19) 0.8894(12) 0.059(6) Uani 0.355(7) 1 d . . . B 4
C17A C 0.058(2) 1.1375(17) 1.0611(8) 0.035(4) Uani 0.645(7) 1 d . . . B 3
H17D H 0.1313 1.1723 1.0749 0.052 Uiso 0.645(7) 1 calc GR . . B 3
H17E H 0.0405 1.0616 1.0929 0.052 Uiso 0.645(7) 1 calc GR . . B 3
H17F H -0.0203 1.1843 1.0733 0.052 Uiso 0.645(7) 1 calc GR . . B 3
C16B C 0.503(4) 0.4306(19) 0.913(2) 0.071(11) Uani 0.228(8) 1 d D U . A 6
H16D H 0.5342 0.4327 0.9619 0.106 Uiso 0.228(8) 1 calc GR . . A 6
H16E H 0.4076 0.4384 0.9250 0.106 Uiso 0.228(8) 1 calc GR . . A 6
H16F H 0.5435 0.4931 0.8708 0.106 Uiso 0.228(8) 1 calc GR . . A 6
C15B C 0.453(2) 0.2016(16) 0.9556(12) 0.032(5) Uani 0.228(8) 1 d D U . A 6
H15D H 0.3694 0.2353 0.9784 0.048 Uiso 0.228(8) 1 calc GR . . A 6
H15E H 0.5011 0.1800 0.9981 0.048 Uiso 0.228(8) 1 calc GR . . A 6
H15F H 0.4376 0.1342 0.9334 0.048 Uiso 0.228(8) 1 calc GR . . A 6

loop_
_atom_site_aniso_label
_atom_site_aniso_U_11
_atom_site_aniso_U_22
_atom_site_aniso_U_33
_atom_site_aniso_U_23
_atom_site_aniso_U_13
_atom_site_aniso_U_12
Pb2 0.01533(7) 0.02701(8) 0.01535(7) -0.00319(6) -0.00268(5) 0.00396(6)
Pb1 0.01994(8) 0.02675(8) 0.01676(8) -0.00366(6) -0.00519(6) 0.00377(6)
Pb3 0.01833(10) 0.03705(13) 0.01684(10) -0.00536(9) -0.00643(8) 0.01040(9)
Br7 0.01920(19) 0.0300(2) 0.01960(19) -0.00554(16) -0.00876(15) 0.00703(16)
Br4 0.01814(19) 0.0326(2) 0.0249(2) -0.00166(17) -0.00210(16) -0.00371(16)
Br5 0.0275(2) 0.0260(2) 0.0277(2) 0.00244(17) -0.01114(18) -0.00080(17)
Br2 0.01906(19) 0.0272(2) 0.0286(2) -0.00018(17) -0.00770(17) 0.00185(16)
Br8 0.0330(2) 0.0303(2) 0.0330(3) -0.00033(19) -0.0151(2) 0.00367(19)
Br9 0.0183(2) 0.0670(4) 0.0229(2) -0.0082(2) -0.00395(18) -0.0074(2)
Br6 0.0347(3) 0.0636(4) 0.0204(2) -0.0098(2) -0.0124(2) 0.0263(2)
Br1 0.0365(3) 0.0604(4) 0.0239(2) 0.0104(2) -0.0062(2) -0.0088(3)
Br3 0.0616(4) 0.0568(4) 0.0909(6) -0.0462(4) -0.0512(4) 0.0237(3)
S2 0.0184(5) 0.0229(5) 0.0154(4) -0.0050(4) -0.0040(4) 0.0032(4)
S3 0.0149(4) 0.0279(5) 0.0179(5) -0.0026(4) -0.0063(4) 0.0026(4)
S4A 0.0376(13) 0.0416(13) 0.0157(8) -0.0067(7) -0.0053(8) 0.0132(11)
S1 0.0580(11) 0.0501(10) 0.1110(18) 0.0104(10) -0.0608(12) 0.0036(8)
S5A 0.0273(11) 0.0275(11) 0.0309(13) -0.0062(8) -0.0052(9) 0.0056(7)
C11 0.0174(19) 0.025(2) 0.024(2) -0.0042(17) -0.0036(16) 0.0025(16)
C8 0.022(2) 0.024(2) 0.021(2) -0.0017(16) 0.0004(17) 0.0059(16)
C7 0.0190(19) 0.021(2) 0.019(2) 0.0006(15) -0.0003(16) 0.0020(15)
C12 0.021(2) 0.025(2) 0.025(2) -0.0045(17) -0.0049(17) 0.0021(16)
C5 0.032(2) 0.031(2) 0.022(2) -0.0135(18) -0.0084(19) 0.0021(19)
C6 0.023(2) 0.023(2) 0.019(2) -0.0009(16) -0.0058(17) 0.0001(16)
C10 0.021(2) 0.028(2) 0.028(2) 0.0035(18) -0.0068(18) -0.0028(17)
C9 0.024(2) 0.041(3) 0.022(2) -0.0107(19) -0.0079(18) 0.0031(19)
C13 0.026(2) 0.038(3) 0.020(2) -0.0025(19) -0.0031(18) 0.0056(19)
C14 0.038(3) 0.043(3) 0.026(2) -0.008(2) -0.014(2) 0.013(2)
O1A 0.041(4) 0.027(4) 0.039(5) 0.007(3) 0.003(4) 0.006(3)
C17B 0.07(2) 0.044(18) 0.09(3) -0.032(14) -0.050(19) 0.013(13)
C15A 0.080(7) 0.062(6) 0.048(5) -0.039(5) -0.034(5) 0.034(5)
C1 0.042(3) 0.049(4) 0.070(5) 0.019(3) -0.033(3) -0.016(3)
C2 0.113(8) 0.053(5) 0.131(9) -0.034(5) -0.072(7) 0.038(5)
C3 0.095(6) 0.052(4) 0.071(5) 0.015(4) -0.040(5) -0.030(4)
C4A 0.026(5) 0.057(6) 0.054(7) 0.021(5) -0.014(4) -0.003(4)
C4B 0.019(7) 0.045(10) 0.036(10) 0.017(7) -0.016(6) 0.007(6)
S4B 0.024(3) 0.044(4) 0.025(3) -0.006(3) -0.007(3) -0.004(3)
C16A 0.037(5) 0.262(19) 0.054(6) -0.088(9) -0.017(5) 0.004(8)
C18A 0.030(4) 0.018(3) 0.046(5) -0.011(3) -0.008(3) 0.006(3)
N1 0.039(7) 0.035(7) 0.029(6) -0.011(5) -0.020(6) 0.006(6)
C18B 0.072(13) 0.044(10) 0.061(12) -0.017(9) -0.053(11) 0.027(9)
C19B 0.046(10) 0.042(9) 0.036(9) -0.014(7) 0.001(8) -0.003(7)
O1B 0.085(15) 0.044(10) 0.038(10) 0.006(7) -0.001(9) 0.009(9)
C17A 0.051(9) 0.022(5) 0.023(5) -0.004(4) 0.007(6) 0.004(5)
C16B 0.12(3) 0.019(9) 0.10(2) -0.003(10) -0.08(2) -0.006(12)
C15B 0.043(12) 0.021(9) 0.035(9) 0.002(7) -0.021(9) 0.000(8)

loop_
_atom_type_symbol
_atom_type_description
_atom_type_scat_dispersion_real
_atom_type_scat_dispersion_imag
_atom_type_scat_source
C C 0.0030 0.0020 'International Tables Vol C Tables 4.2.6.8 and 6.1.1.4'
H H 0.0000 0.0000 'International Tables Vol C Tables 4.2.6.8 and 6.1.1.4'
Br Br -0.1850 2.3450 'International Tables Vol C Tables 4.2.6.8 and 6.1.1.4'
N N 0.0060 0.0030 'International Tables Vol C Tables 4.2.6.8 and 6.1.1.4'
O O 0.0100 0.0060 'International Tables Vol C Tables 4.2.6.8 and 6.1.1.4'
Pb Pb -2.7770 9.6600 'International Tables Vol C Tables 4.2.6.8 and 6.1.1.4'
S S 0.1190 0.1170 'International Tables Vol C Tables 4.2.6.8 and 6.1.1.4'

loop_
_geom_angle_atom_site_label_1
_geom_angle_atom_site_label_2
_geom_angle_atom_site_label_3
_geom_angle
_geom_angle_site_symmetry_1
_geom_angle_site_symmetry_3
Br7 Pb2 Br9 80.077(13) . 2_766
Br4 Pb2 Br7 97.196(13) . .
Br4 Pb2 Br5 87.319(14) . .
Br4 Pb2 Br8 93.025(15) . .
Br4 Pb2 Br9 174.292(16) . 2_766
Br4 Pb2 Br6 88.822(15) . .
Br5 Pb2 Br7 90.652(13) . .
Br5 Pb2 Br8 175.047(14) . .
Br5 Pb2 Br9 97.689(16) . 2_766
Br8 Pb2 Br7 84.402(13) . .
Br8 Pb2 Br9 81.749(16) . 2_766
Br6 Pb2 Br7 173.871(14) . .
Br6 Pb2 Br5 90.789(15) . .
Br6 Pb2 Br8 94.158(16) . .
Br6 Pb2 Br9 93.827(15) . 2_766
Br5 Pb1 Br4 75.847(12) . .
Br5 Pb1 Br6 82.004(14) . .
Br2 Pb1 Br4 98.592(13) . .
Br2 Pb1 Br5 87.880(13) . .
Br2 Pb1 Br6 169.472(14) . .
Br6 Pb1 Br4 76.163(14) . .
Br1 Pb1 Br4 95.156(16) . .
Br1 Pb1 Br5 170.908(17) . .
Br1 Pb1 Br2 92.252(16) . .
Br1 Pb1 Br6 97.276(17) . .
Br3 Pb1 Br4 158.186(17) . .
Br3 Pb1 Br5 93.11(2) . .
Br3 Pb1 Br2 99.747(17) . .
Br3 Pb1 Br6 83.785(18) . .
Br3 Pb1 Br1 95.82(2) . .
Br7 Pb3 Br7 180.0 . 2_766
Br7 Pb3 Br8 92.659(13) . 2_766
Br7 Pb3 Br8 92.659(13) 2_766 .
Br7 Pb3 Br8 87.342(13) 2_766 2_766
Br7 Pb3 Br8 87.341(13) . .
Br8 Pb3 Br8 180.0 . 2_766
Br9 Pb3 Br7 84.619(14) 2_766 .
Br9 Pb3 Br7 95.380(14) . .
Br9 Pb3 Br7 95.380(14) 2_766 2_766
Br9 Pb3 Br7 84.620(14) . 2_766
Br9 Pb3 Br8 85.543(14) 2_766 .
Br9 Pb3 Br8 94.458(14) . .
Br9 Pb3 Br8 94.458(14) 2_766 2_766
Br9 Pb3 Br8 85.542(14) . 2_766
Br9 Pb3 Br9 180.0 2_766 .
Pb3 Br7 Pb2 78.982(10) . .
Pb2 Br4 Pb1 77.653(11) . .
Pb2 Br5 Pb1 79.997(12) . .
Pb3 Br8 Pb2 79.154(12) . .
Pb3 Br9 Pb2 78.327(12) . 2_766
Pb2 Br6 Pb1 80.143(12) . .
C5 S2 C7 100.7(2) . .
C6 S2 C7 101.5(2) . .
C6 S2 C5 102.2(2) . .
C10 S3 C11 102.2(2) . .
C10 S3 C9 101.7(2) . .
C9 S3 C11 100.2(2) . .
C15A S4A C14 101.4(3) . .
C16A S4A C14 101.4(4) . .
C16A S4A C15A 105.3(6) . .
C1 S1 C3 99.9(4) . .
C2 S1 C1 102.5(4) . .
C2 S1 C3 98.6(5) . .
O1A S5A C18A 107.3(5) . .
O1A S5A C17A 106.0(8) . .
C17A S5A C18A 99.3(9) . .
S3 C11 H11A 109.2 . .
S3 C11 H11B 109.2 . .
H11A C11 H11B 107.9 . .
C12 C11 S3 112.2(3) . .
C12 C11 H11A 109.2 . .
C12 C11 H11B 109.2 . .
C8 C8 H8A 108.9 2_567 .
C8 C8 H8B 108.9 2_567 .
H8A C8 H8B 107.7 . .
C7 C8 C8 113.3(4) . 2_567
C7 C8 H8A 108.9 . .
C7 C8 H8B 108.9 . .
S2 C7 H7A 109.2 . .
S2 C7 H7B 109.2 . .
C8 C7 S2 112.0(3) . .
C8 C7 H7A 109.2 . .
C8 C7 H7B 109.2 . .
H7A C7 H7B 107.9 . .
C11 C12 H12A 108.6 . .
C11 C12 H12B 108.6 . .
H12A C12 H12B 107.6 . .
C13 C12 C11 114.6(4) . .
C13 C12 H12A 108.6 . .
C13 C12 H12B 108.6 . .
S2 C5 H5A 109.5 . .
S2 C5 H5B 109.5 . .
S2 C5 H5C 109.5 . .
H5A C5 H5B 109.5 . .
H5A C5 H5C 109.5 . .
H5B C5 H5C 109.5 . .
S2 C6 H6A 109.5 . .
S2 C6 H6B 109.5 . .
S2 C6 H6C 109.5 . .
H6A C6 H6B 109.5 . .
H6A C6 H6C 109.5 . .
H6B C6 H6C 109.5 . .
S3 C10 H10A 109.5 . .
S3 C10 H10B 109.5 . .
S3 C10 H10C 109.5 . .
H10A C10 H10B 109.5 . .
H10A C10 H10C 109.5 . .
H10B C10 H10C 109.5 . .
S3 C9 H9A 109.5 . .
S3 C9 H9B 109.5 . .
S3 C9 H9C 109.5 . .
H9A C9 H9B 109.5 . .
H9A C9 H9C 109.5 . .
H9B C9 H9C 109.5 . .
C12 C13 H13A 109.9 . .
C12 C13 H13B 109.9 . .
H13A C13 H13B 108.3 . .
C14 C13 C12 109.1(4) . .
C14 C13 H13A 109.9 . .
C14 C13 H13B 109.9 . .
S4A C14 H14A 108.8 . .
S4A C14 H14B 108.8 . .
C13 C14 S4A 113.8(4) . .
C13 C14 H14A 108.8 . .
C13 C14 H14B 108.8 . .
C13 C14 H14C 108.8 . .
C13 C14 H14D 108.8 . .
C13 C14 S4B 113.8(4) . .
H14A C14 H14B 107.7 . .
H14C C14 H14D 107.7 . .
S4B C14 H14C 108.8 . .
S4B C14 H14D 108.8 . .
H17A C17B H17B 109.5 . .
H17A C17B H17C 109.5 . .
H17B C17B H17C 109.5 . .
N1 C17B H17A 109.5 . .
N1 C17B H17B 109.5 . .
N1 C17B H17C 109.5 . .
S4A C15A H15A 109.5 . .
S4A C15A H15B 109.5 . .
S4A C15A H15C 109.5 . .
H15A C15A H15B 109.5 . .
H15A C15A H15C 109.5 . .
H15B C15A H15C 109.5 . .
S1 C1 H1A 109.5 . .
S1 C1 H1B 109.5 . .
S1 C1 H1C 109.5 . .
H1A C1 H1B 109.5 . .
H1A C1 H1C 109.5 . .
H1B C1 H1C 109.5 . .
S1 C2 H2A 109.5 . .
S1 C2 H2B 109.5 . .
S1 C2 H2C 109.5 . .
H2A C2 H2B 109.5 . .
H2A C2 H2C 109.5 . .
H2B C2 H2C 109.5 . .
S1 C3 H3BC 106.9 . .
S1 C3 H3BD 106.9 . .
S1 C3 H3AA 113.9 . .
S1 C3 H3AB 113.9 . .
H3BC C3 H3BD 106.7 . .
H3AA C3 H3AB 111.1 . .
C4A C3 S1 121.9(6) . .
C4A C3 H3BC 106.9 . .
C4A C3 H3BD 106.9 . .
C4B C3 S1 88.5(8) . .
C4B C3 H3AA 113.9 . .
C4B C3 H3AB 113.9 . .
C3 C4A H4AA 109.9 . .
C3 C4A H4AB 109.9 . .
C4A C4A C3 108.8(10) 2_776 .
C4A C4A H4AA 109.9 2_776 .
C4A C4A H4AB 109.9 2_776 .
H4AA C4A H4AB 108.3 . .
C3 C4B H4BA 110.7 . .
C3 C4B H4BB 110.7 . .
C4B C4B C3 105.0(13) 2_776 .
C4B C4B H4BA 110.7 2_776 .
C4B C4B H4BB 110.7 2_776 .
H4BA C4B H4BB 108.8 . .
C16B S4B C14 103.3(11) . .
C15B S4B C14 95.5(9) . .
C15B S4B C16B 102.9(16) . .
S4A C16A H16A 109.5 . .
S4A C16A H16B 109.5 . .
S4A C16A H16C 109.5 . .
H16A C16A H16B 109.5 . .
H16A C16A H16C 109.5 . .
H16B C16A H16C 109.5 . .
S5A C18A H18D 109.5 . .
S5A C18A H18E 109.5 . .
S5A C18A H18F 109.5 . .
H18D C18A H18E 109.5 . .
H18D C18A H18F 109.5 . .
H18E C18A H18F 109.5 . .
C18B N1 C17B 112(2) . .
C19B N1 C17B 127(2) . .
C19B N1 C18B 121.2(14) . .
N1 C18B H18A 109.5 . .
N1 C18B H18B 109.5 . .
N1 C18B H18C 109.5 . .
H18A C18B H18B 109.5 . .
H18A C18B H18C 109.5 . .
H18B C18B H18C 109.5 . .
N1 C19B H19B 118.6 . .
O1B C19B N1 122.9(17) . .
O1B C19B H19B 118.6 . .
S5A C17A H17D 109.5 . .
S5A C17A H17E 109.5 . .
S5A C17A H17F 109.5 . .
H17D C17A H17E 109.5 . .
H17D C17A H17F 109.5 . .
H17E C17A H17F 109.5 . .
S4B C16B H16D 109.5 . .
S4B C16B H16E 109.5 . .
S4B C16B H16F 109.5 . .
H16D C16B H16E 109.5 . .
H16D C16B H16F 109.5 . .
H16E C16B H16F 109.5 . .
S4B C15B H15D 109.5 . .
S4B C15B H15E 109.5 . .
S4B C15B H15F 109.5 . .
H15D C15B H15E 109.5 . .
H15D C15B H15F 109.5 . .
H15E C15B H15F 109.5 . .

loop_
_geom_bond_atom_site_label_1
_geom_bond_atom_site_label_2
_geom_bond_distance
_geom_bond_site_symmetry_2
Pb2 Br7 3.1047(5) .
Pb2 Br4 2.9002(5) .
Pb2 Br5 2.9740(5) .
Pb2 Br8 3.0739(5) .
Pb2 Br9 3.1539(5) 2_766
Pb2 Br6 2.9364(5) .
Pb1 Br4 3.3991(5) .
Pb1 Br5 3.1945(5) .
Pb1 Br2 2.9041(5) .
Pb1 Br6 3.2192(5) .
Pb1 Br1 2.8756(6) .
Pb1 Br3 2.8050(6) .
Pb3 Br7 2.9950(4) 2_766
Pb3 Br7 2.9950(4) .
Pb3 Br8 3.0157(5) .
Pb3 Br8 3.0158(5) 2_766
Pb3 Br9 2.9865(6) 2_766
Pb3 Br9 2.9865(6) .
Br9 Pb2 3.1539(5) 2_766
S2 C7 1.804(4) .
S2 C5 1.788(4) .
S2 C6 1.788(4) .
S3 C11 1.812(4) .
S3 C10 1.787(5) .
S3 C9 1.800(5) .
S4A C14 1.781(5) .
S4A C15A 1.761(7) .
S4A C16A 1.750(9) .
S1 C1 1.784(6) .
S1 C2 1.771(9) .
S1 C3 1.832(10) .
S5A O1A 1.504(10) .
S5A C18A 1.777(8) .
S5A C17A 1.739(14) .
C11 H11A 0.9900 .
C11 H11B 0.9900 .
C11 C12 1.531(6) .
C8 C8 1.521(9) 2_567
C8 H8A 0.9900 .
C8 H8B 0.9900 .
C8 C7 1.520(6) .
C7 H7A 0.9900 .
C7 H7B 0.9900 .
C12 H12A 0.9900 .
C12 H12B 0.9900 .
C12 C13 1.512(7) .
C5 H5A 0.9800 .
C5 H5B 0.9800 .
C5 H5C 0.9800 .
C6 H6A 0.9800 .
C6 H6B 0.9800 .
C6 H6C 0.9800 .
C10 H10A 0.9800 .
C10 H10B 0.9800 .
C10 H10C 0.9800 .
C9 H9A 0.9800 .
C9 H9B 0.9800 .
C9 H9C 0.9800 .
C13 H13A 0.9900 .
C13 H13B 0.9900 .
C13 C14 1.510(7) .
C14 H14A 0.9900 .
C14 H14B 0.9900 .
C14 H14C 0.9900 .
C14 H14D 0.9900 .
C14 S4B 1.900(8) .
C17B H17A 0.9800 .
C17B H17B 0.9800 .
C17B H17C 0.9800 .
C17B N1 1.50(2) .
C15A H15A 0.9800 .
C15A H15B 0.9800 .
C15A H15C 0.9800 .
C1 H1A 0.9800 .
C1 H1B 0.9800 .
C1 H1C 0.9800 .
C2 H2A 0.9800 .
C2 H2B 0.9800 .
C2 H2C 0.9800 .
C3 H3BC 0.9900 .
C3 H3BD 0.9900 .
C3 H3AA 0.9900 .
C3 H3AB 0.9900 .
C3 C4A 1.560(13) .
C3 C4B 1.594(15) .
C4A C4A 1.513(17) 2_776
C4A H4AA 0.9900 .
C4A H4AB 0.9900 .
C4B C4B 1.54(3) 2_776
C4B H4BA 0.9900 .
C4B H4BB 0.9900 .
S4B C16B 1.767(16) .
S4B C15B 1.750(15) .
C16A H16A 0.9800 .
C16A H16B 0.9800 .
C16A H16C 0.9800 .
C18A H18D 0.9800 .
C18A H18E 0.9800 .
C18A H18F 0.9800 .
N1 C18B 1.492(19) .
N1 C19B 1.34(2) .
C18B H18A 0.9800 .
C18B H18B 0.9800 .
C18B H18C 0.9800 .
C19B H19B 0.9500 .
C19B O1B 1.24(3) .
C17A H17D 0.9800 .
C17A H17E 0.9800 .
C17A H17F 0.9800 .
C16B H16D 0.9800 .
C16B H16E 0.9800 .
C16B H16F 0.9800 .
C15B H15D 0.9800 .
C15B H15E 0.9800 .
C15B H15F 0.9800 .
